data_1563129
loop_
_publ_author_name
'Clemens, Oliver'
'Haberkorn, Robert'
'Beck, Horst Philipp'

_publ_section_title
;
 New phases in the system LiMnVO4--Mn3(VO4)2
;
_journal_issue 10
_journal_name_full 'Journal of Solid State Chemistry'
_journal_page_first 2640
_journal_page_last 2647
_journal_paper_doi 10.1016/j.jssc.2011.07.042
_journal_volume 184
_journal_year 2011
_chemical_formula_structural Mn3(VO4)2
_chemical_formula_sum 'Mn3 O8 V2'
_chemical_formula_weight 394.692
_chemical_name_systematic 'beta Trimanganese Bis(vanadate(V))'
_space_group_IT_number 64
_space_group_name_Hall '-C 2ac 2'
_space_group_name_H-M_alt 'C m c e'
_symmetry_cell_setting orthorhombic
_symmetry_Int_Tables_number 64
_symmetry_space_group_name_H-M 'C m c e'
_cell_angle_alpha 90
_cell_angle_beta 90
_cell_angle_gamma 90
_cell_formula_units_Z 4
_cell_length_a 6.259529(47)
_cell_length_b 11.72540(10)
_cell_length_c 8.493747(61)
_cell_volume 623.403(8)
_computing_structure_refinement 'TOPAS (Bruker AXS, 2003)'
_diffrn_measurement_device 'automatic diffractometer'
_diffrn_radiation_type CuK\a
_exptl_crystal_density_diffrn 4.205
_pd_prep_conditions
;
made from a stoichiometric mixture of MnO
and V2O5 at 1073 K under a flowing Ar atmosphere
;
_cod_data_source_file JSSC-2011-184-2640.cif
_cod_data_source_block 1
_cod_original_cell_volume 623.4027(84)
_cod_original_sg_symbol_H-M Cmca
_cod_database_code 1563129

loop_
_symmetry_equiv_pos_as_xyz
'-x, -y, -z'
'-x, -y+1/2, z+1/2'
'-x, y, z'
'-x, y+1/2, -z+1/2'
'x, -y, -z'
'x, -y+1/2, z+1/2'
'x, y, z'
'x, y+1/2, -z+1/2'
'-x+1/2, -y+1/2, -z'
'-x+1/2, -y, z+1/2'
'-x+1/2, y+1/2, z'
'-x+1/2, y, -z+1/2'
'x+1/2, -y+1/2, -z'
'x+1/2, -y, z+1/2'
'x+1/2, y+1/2, z'
'x+1/2, y, -z+1/2'

loop_
_atom_site_label
_atom_site_type_symbol
_atom_site_symmetry_multiplicity
_atom_site_fract_x
_atom_site_fract_y
_atom_site_fract_z
_atom_site_occupancy
_atom_site_B_iso_or_equiv
Mn1 Mn+2 4 0 0 0 1 0.840(26)
Mn2 Mn+2 8 0.25 0.137604(80) 0.25 1 0.840
V1 V+5 8 0 0.379515(86) 0.12167(16) 1 0.131(22)
O1 O-2 8 0 0.25650(31) 0.22338(32) 1 0.732(36)
O2 O-2 8 0 0.99968(31) 0.24955(38) 1 0.732
O3 O-2 16 0.28020(34) 0.11737(17) 0.99269(21) 1 0.732

loop_
_diffrn_radiation_wavelength
_diffrn_radiation_wavelength_wt
1.540596 0.663
1.544428 0.337
